data_1525198
loop_
_publ_author_name
'Sartori, F.'

_publ_section_title
;
 The crystal structure of a 2M1 lepidolite
;
_journal_name_full
;
Tschermaks Mineralogische und Petrographische Mitteilungen (-1978)
;
_journal_page_first 23
_journal_page_last 37
_journal_volume 24
_journal_year 1977
_chemical_formula_sum 'Al1.66 F1.515 H0.485 K Li1.68 O10.485 Si3.58'
_chemical_name_systematic
;
K (Al0.62 Li0.38)2 Li0.92 (Si3.58 Al0.42 O10) (O H)0.485 F1.515
;
_space_group_IT_number 15
_symmetry_space_group_name_Hall '-C 2yc'
_symmetry_space_group_name_H-M 'C 1 2/c 1'
_cell_angle_alpha 90
_cell_angle_beta 95.74
_cell_angle_gamma 90
_cell_formula_units_Z 4
_cell_length_a 5.209
_cell_length_b 9.053
_cell_length_c 20.053
_cell_volume 940.899
_citation_journal_id_ASTM MPMTAG
_cod_data_source_file Sartori_MPMTAG_1977_326.cif
_cod_data_source_block H0.485Al1.66F1.515K1Li1.68O10.485Si3.58
_cod_original_cell_volume 940.8995
_cod_original_formula_sum 'H0.485 Al1.66 F1.515 K1 Li1.68 O10.485 Si3.58'
_cod_database_code 1525198

loop_
_symmetry_equiv_pos_as_xyz
x,y,z
-x,y,-z+1/2
-x,-y,-z
x,-y,z-1/2
x+1/2,y+1/2,z
-x+1/2,y+1/2,-z+1/2
-x+1/2,-y+1/2,-z
x+1/2,-y+1/2,z-1/2

loop_
_atom_site_label
_atom_site_type_symbol
_atom_site_fract_x
_atom_site_fract_y
_atom_site_fract_z
_atom_site_occupancy
_atom_site_U_iso_or_equiv
F1 F-1 0.4435 0.5701 0.0498 0.757 0.0
O6 O-2 0.4435 0.5701 0.0498 0.243 0.0
Si2 Si+4 0.4558 0.2554 0.1341 0.94 0.0
Al2 Al+3 0.4558 0.2554 0.1341 0.06 0.0
O3 O-2 0.4396 0.0898 0.1658 1 0.0
O2 O-2 0.4153 0.2517 0.0529 1 0.0
Li1 Li+1 0.255 0.0851 0.0001 0.38 0.0
O5 O-2 0.2394 0.3546 0.167 1 0.0
O1 O-2 0.4417 0.9281 0.0525 1 0.0
Al1 Al+3 0.4614 0.9244 0.134 0.15 0.0
Li2 Li+1 0.25 0.75 0 0.92 0.0
Si1 Si+4 0.4614 0.9244 0.134 0.85 0.0
O4 O-2 0.2353 0.8217 0.1629 1 0.0
K1 K+1 0 0.0906 0.25 1 0.0
Al3 Al+3 0.255 0.0851 0.0001 0.62 0.0
